data_2231093
loop_
_publ_author_name
'Zhou, Hua'
'Ou, Shi-Yi'
'Yan, Ri-An'
'Wu, Jian-Zhong'

_publ_section_title
;
 1,2-Bis(4-nitrobenzyl)diselane
;
_journal_coeditor_code FY2016
_journal_issue 8
_journal_name_full 'Acta Crystallographica Section E'
_journal_page_first o1938
_journal_paper_doi 10.1107/S1600536811025736
_journal_volume 67
_journal_year 2011
_chemical_formula_iupac 'C14 H12 N2 O4 Se2'
_chemical_formula_moiety 'C14 H12 N2 O4 Se2'
_chemical_formula_sum 'C14 H12 N2 O4 Se2'
_chemical_formula_weight 430.18
_chemical_name_systematic
;
1,2-Bis(4-nitrobenzyl)diselane
;
_space_group_crystal_system orthorhombic
_space_group_IT_number 19
_space_group_name_Hall 'P 2ac 2ab'
_space_group_name_H-M_alt 'P 21 21 21'
_symmetry_space_group_name_Hall 'P 2ac 2ab'
_symmetry_space_group_name_H-M 'P 21 21 21'
_atom_sites_solution_hydrogens geom
_atom_sites_solution_primary direct
_atom_sites_solution_secondary difmap
_audit_creation_method
;
  Olex2 1.1
  (compiled 2011.02.15 svn.r1672, GUI svn.r3494)
;
_cell_angle_alpha 90.00
_cell_angle_beta 90.00
_cell_angle_gamma 90.00
_cell_formula_units_Z 4
_cell_length_a 5.88324(14)
_cell_length_b 14.3571(3)
_cell_length_c 18.3012(4)
_cell_measurement_reflns_used 2222
_cell_measurement_temperature 295.65
_cell_measurement_theta_max 62.6632
_cell_measurement_theta_min 3.0755
_cell_volume 1545.83(6)
_computing_cell_refinement
;
CrysAlis PRO (Agilent, 2010)
;
_computing_data_collection
;
CrysAlis PRO (Agilent, 2010)
;
_computing_data_reduction
;
CrysAlis PRO (Agilent, 2010)
;
_computing_molecular_graphics
;
SHELXTL (Sheldrick, 2008)
;
_computing_publication_material
;
publCIF (Westrip, 2010)
;
_computing_structure_refinement 'SHELXL97 (Sheldrick, 2008)'
_computing_structure_solution 'SHELXS97 (Sheldrick, 2008)'
_diffrn_ambient_temperature 295.65
_diffrn_detector_area_resol_mean 16.0288
_diffrn_measured_fraction_theta_full 0.980
_diffrn_measured_fraction_theta_max 0.980
_diffrn_measurement_device_type 'Agilent Xcalibur Gemini Ultra'
_diffrn_measurement_method '\w scans'
_diffrn_radiation_monochromator mirror
_diffrn_radiation_type 'Cu K\a'
_diffrn_radiation_wavelength 1.5418
_diffrn_reflns_av_R_equivalents 0.0167
_diffrn_reflns_limit_h_max 6
_diffrn_reflns_limit_h_min -6
_diffrn_reflns_limit_k_max 16
_diffrn_reflns_limit_k_min -14
_diffrn_reflns_limit_l_max 20
_diffrn_reflns_limit_l_min -20
_diffrn_reflns_number 3179
_diffrn_reflns_theta_full 62.75
_diffrn_reflns_theta_max 62.75
_diffrn_reflns_theta_min 5.73
_exptl_absorpt_coefficient_mu 6.166
_exptl_absorpt_correction_T_max 1.00000
_exptl_absorpt_correction_T_min 0.54634
_exptl_absorpt_correction_type multi-scan
_exptl_absorpt_process_details
;
(CrysAlis PRO; Agilent, 2010)
;
_exptl_crystal_colour 'metallic yellow'
_exptl_crystal_density_diffrn 1.848
_exptl_crystal_density_method 'not measured'
_exptl_crystal_description prism
_exptl_crystal_F_000 840
_exptl_crystal_size_max 0.3
_exptl_crystal_size_mid 0.09
_exptl_crystal_size_min 0.09
_refine_diff_density_max 0.499
_refine_diff_density_min -0.501
_refine_ls_abs_structure_details 'Flack (1983), 659 Friedel pairs'
_refine_ls_abs_structure_Flack -0.02(4)
_refine_ls_extinction_method none
_refine_ls_goodness_of_fit_ref 1.018
_refine_ls_hydrogen_treatment constr
_refine_ls_matrix_type full
_refine_ls_number_parameters 199
_refine_ls_number_reflns 2098
_refine_ls_number_restraints 0
_refine_ls_restrained_S_all 1.018
_refine_ls_R_factor_all 0.0326
_refine_ls_R_factor_gt 0.0312
_refine_ls_shift/su_max 0.002
_refine_ls_shift/su_mean 0.000
_refine_ls_structure_factor_coef Fsqd
_refine_ls_weighting_details 'calc w=1/[\s^2^(Fo^2^)+(0.0800P)^2^] where P=(Fo^2^+2Fc^2^)/3'
_refine_ls_weighting_scheme calc
_refine_ls_wR_factor_gt 0.0976
_refine_ls_wR_factor_ref 0.1005
_reflns_number_gt 2015
_reflns_number_total 2098
_reflns_threshold_expression I>2sigma(I)
_cod_data_source_file fy2016.cif
_cod_data_source_block I
_cod_database_code 2231093
_cod_database_fobs_code 2231093

loop_
_space_group_symop_id
_space_group_symop_operation_xyz
1 'x, y, z'
2 '-x+1/2, -y, z+1/2'
3 'x+1/2, -y+1/2, -z'
4 '-x, y+1/2, -z+1/2'

loop_
_atom_site_type_symbol
_atom_site_label
_atom_site_fract_x
_atom_site_fract_y
_atom_site_fract_z
_atom_site_U_iso_or_equiv
_atom_site_adp_type
_atom_site_calc_flag
_atom_site_refinement_flags
_atom_site_occupancy
_atom_site_symmetry_multiplicity
Se Se2 3.00649(10) 1.38512(3) 1.48718(4) 0.0630(2) Uani d . 1 1
Se Se1 2.62212(11) 1.35765(4) 1.47622(3) 0.0608(2) Uani d . 1 1
N N2 2.6203(9) 1.7770(3) 1.6536(2) 0.0574(11) Uani d . 1 1
C C5 2.8508(10) 1.5182(3) 1.2268(2) 0.0470(11) Uani d . 1 1
C C4 2.9801(10) 1.4419(3) 1.2412(3) 0.0515(12) Uani d . 1 1
H H4 3.1209 1.4345 1.2188 0.062 Uiso calc R 1 1
C C2 2.6858(9) 1.3852(3) 1.3212(3) 0.0495(11) Uani d . 1 1
C C6 2.6351(10) 1.5309(4) 1.2571(3) 0.0544(12) Uani d . 1 1
H H6 2.5479 1.5830 1.2459 0.065 Uiso calc R 1 1
O O3 2.7429(9) 1.8188(3) 1.6950(3) 0.0934(16) Uani d . 1 1
C C1 2.6009(13) 1.3139(4) 1.3742(3) 0.0686(16) Uani d . 1 1
H H1A 2.6891 1.2573 1.3688 0.082 Uiso calc R 1 1
H H1B 2.4437 1.2994 1.3630 0.082 Uiso calc R 1 1
O O2 2.8277(10) 1.6613(3) 1.1697(3) 0.0825(13) Uani d . 1 1
C C3 2.9010(9) 1.3758(3) 1.2891(3) 0.0510(11) Uani d . 1 1
H H3 2.9908 1.3245 1.3004 0.061 Uiso calc R 1 1
N N1 2.9363(10) 1.5909(4) 1.1763(3) 0.0660(13) Uani d . 1 1
O O1 3.1181(10) 1.5750(4) 1.1456(3) 0.0941(16) Uani d . 1 1
C C7 2.5553(10) 1.4625(4) 1.3047(3) 0.0586(13) Uani d . 1 1
H H7 2.4122 1.4689 1.3257 0.070 Uiso calc R 1 1
C C14 2.7061(8) 1.6189(3) 1.4953(3) 0.0453(10) Uani d . 1 1
H H14 2.6300 1.6012 1.4530 0.054 Uiso calc R 1 1
C C13 2.6056(8) 1.6823(3) 1.5430(3) 0.0486(11) Uani d . 1 1
H H13 2.4625 1.7067 1.5330 0.058 Uiso calc R 1 1
C C8 3.0283(10) 1.5164(3) 1.4576(3) 0.0554(12) Uani d . 1 1
H H8A 3.1874 1.5330 1.4527 0.066 Uiso calc R 1 1
H H8B 2.9576 1.5238 1.4100 0.066 Uiso calc R 1 1
C C9 2.9178(8) 1.5818(3) 1.5104(3) 0.0465(10) Uani d . 1 1
O O4 2.4153(7) 1.7875(3) 1.6518(3) 0.0748(11) Uani d . 1 1
C C11 2.9349(8) 1.6723(4) 1.6212(3) 0.0501(12) Uani d . 1 1
H H11 3.0131 1.6911 1.6628 0.060 Uiso calc R 1 1
C C10 3.0275(8) 1.6080(3) 1.5737(3) 0.0500(11) Uani d . 1 1
H H10 3.1677 1.5816 1.5847 0.060 Uiso calc R 1 1
C C12 2.7213(8) 1.7083(3) 1.6049(3) 0.0444(10) Uani d . 1 1

loop_
_atom_site_aniso_label
_atom_site_aniso_U_11
_atom_site_aniso_U_22
_atom_site_aniso_U_33
_atom_site_aniso_U_12
_atom_site_aniso_U_13
_atom_site_aniso_U_23
Se2 0.0811(4) 0.0354(3) 0.0723(4) 0.0084(3) -0.0118(3) 0.0036(2)
Se1 0.0845(4) 0.0429(3) 0.0549(3) -0.0137(3) 0.0117(3) 0.0030(2)
N2 0.078(3) 0.039(2) 0.055(2) -0.005(2) 0.005(2) -0.001(2)
C5 0.059(3) 0.042(2) 0.039(2) 0.002(2) 0.000(2) -0.004(2)
C4 0.055(3) 0.053(3) 0.047(2) 0.012(3) 0.001(2) -0.010(2)
C2 0.059(3) 0.039(2) 0.050(2) -0.011(2) -0.005(2) -0.008(2)
C6 0.057(3) 0.052(3) 0.054(3) 0.013(3) -0.007(2) -0.005(2)
O3 0.096(3) 0.078(3) 0.107(4) -0.019(3) 0.000(3) -0.041(3)
C1 0.098(4) 0.048(3) 0.060(3) -0.023(3) -0.007(3) -0.011(2)
O2 0.109(3) 0.054(2) 0.085(3) 0.006(3) -0.011(3) 0.021(2)
C3 0.065(3) 0.037(2) 0.051(2) 0.008(2) -0.004(2) -0.005(2)
N1 0.084(3) 0.058(3) 0.055(2) -0.009(3) -0.009(3) 0.003(2)
O1 0.094(3) 0.102(4) 0.086(3) -0.005(3) 0.032(3) 0.022(3)
C7 0.055(3) 0.064(3) 0.056(3) -0.003(3) -0.003(2) -0.005(3)
C14 0.050(2) 0.038(2) 0.048(2) -0.003(2) -0.0052(19) 0.000(2)
C13 0.050(2) 0.037(2) 0.059(3) -0.003(2) -0.003(2) 0.006(2)
C8 0.063(3) 0.035(2) 0.068(3) -0.004(2) 0.007(3) 0.001(2)
C9 0.056(2) 0.0276(19) 0.055(2) -0.006(2) 0.005(2) 0.0058(19)
O4 0.067(3) 0.077(3) 0.080(3) 0.017(2) 0.006(2) -0.010(2)
C11 0.056(3) 0.049(3) 0.046(2) -0.010(2) -0.008(2) 0.000(2)
C10 0.049(2) 0.046(2) 0.055(3) 0.001(2) 0.000(2) 0.011(2)
C12 0.055(3) 0.031(2) 0.047(2) -0.006(2) 0.003(2) 0.005(2)

loop_
_atom_type_symbol
_atom_type_description
_atom_type_scat_dispersion_real
_atom_type_scat_dispersion_imag
_atom_type_scat_source
C C 0.0181 0.0091 'International Tables Vol C Tables 4.2.6.8 and 6.1.1.4'
H H 0.0000 0.0000 'International Tables Vol C Tables 4.2.6.8 and 6.1.1.4'
N N 0.0311 0.0180 'International Tables Vol C Tables 4.2.6.8 and 6.1.1.4'
O O 0.0492 0.0322 'International Tables Vol C Tables 4.2.6.8 and 6.1.1.4'
Se Se -0.7943 1.1372 'International Tables Vol C Tables 4.2.6.8 and 6.1.1.4'

loop_
_geom_angle_atom_site_label_1
_geom_angle_atom_site_label_2
_geom_angle_atom_site_label_3
_geom_angle
C8 Se2 Se1 101.78(18)
C1 Se1 Se2 101.5(2)
O3 N2 O4 123.2(6)
O3 N2 C12 118.5(5)
O4 N2 C12 118.2(5)
C4 C5 C6 122.4(5)
C4 C5 N1 119.9(5)
C6 C5 N1 117.7(5)
C5 C4 H4 120.3
C5 C4 C3 119.4(5)
C3 C4 H4 120.3
C3 C2 C1 120.5(5)
C7 C2 C1 120.3(5)
C7 C2 C3 119.2(5)
C5 C6 H6 121.2
C7 C6 C5 117.6(5)
C7 C6 H6 121.2
Se1 C1 H1A 109.2
Se1 C1 H1B 109.2
C2 C1 Se1 112.0(3)
C2 C1 H1A 109.2
C2 C1 H1B 109.2
H1A C1 H1B 107.9
C4 C3 C2 120.5(5)
C4 C3 H3 119.8
C2 C3 H3 119.8
O2 N1 C5 118.3(5)
O2 N1 O1 124.9(6)
O1 N1 C5 116.7(5)
C2 C7 C6 120.9(5)
C2 C7 H7 119.5
C6 C7 H7 119.5
C13 C14 H14 119.7
C9 C14 H14 119.7
C9 C14 C13 120.6(4)
C14 C13 H13 120.5
C12 C13 C14 118.9(4)
C12 C13 H13 120.5
Se2 C8 H8A 108.9
Se2 C8 H8B 108.9
H8A C8 H8B 107.7
C9 C8 Se2 113.3(3)
C9 C8 H8A 108.9
C9 C8 H8B 108.9
C14 C9 C8 120.3(4)
C10 C9 C14 119.0(4)
C10 C9 C8 120.7(5)
C10 C11 H11 121.0
C10 C11 C12 118.1(4)
C12 C11 H11 121.0
C9 C10 C11 121.8(5)
C9 C10 H10 119.1
C11 C10 H10 119.1
C13 C12 N2 119.2(4)
C13 C12 C11 121.5(4)
C11 C12 N2 119.3(4)

loop_
_geom_bond_atom_site_label_1
_geom_bond_atom_site_label_2
_geom_bond_distance
Se2 Se1 2.3043(8)
Se2 C8 1.965(5)
Se1 C1 1.973(5)
N2 O3 1.206(6)
N2 O4 1.216(7)
N2 C12 1.455(6)
C5 C4 1.360(7)
C5 C6 1.396(9)
C5 N1 1.482(7)
C4 H4 0.9300
C4 C3 1.373(7)
C2 C1 1.496(8)
C2 C3 1.402(8)
C2 C7 1.382(7)
C6 H6 0.9300
C6 C7 1.395(8)
C1 H1A 0.9700
C1 H1B 0.9700
O2 N1 1.201(7)
C3 H3 0.9300
N1 O1 1.230(8)
C7 H7 0.9300
C14 H14 0.9300
C14 C13 1.393(7)
C14 C9 1.382(7)
C13 H13 0.9300
C13 C12 1.374(7)
C8 H8A 0.9700
C8 H8B 0.9700
C8 C9 1.496(7)
C9 C10 1.379(7)
C11 H11 0.9300
C11 C10 1.380(7)
C11 C12 1.391(7)
C10 H10 0.9300

loop_
_geom_torsion_atom_site_label_1
_geom_torsion_atom_site_label_2
_geom_torsion_atom_site_label_3
_geom_torsion_atom_site_label_4
_geom_torsion
Se2 Se1 C1 C2 -59.4(5)
Se2 C8 C9 C14 -102.1(4)
Se2 C8 C9 C10 79.7(5)
Se1 Se2 C8 C9 67.5(4)
C5 C4 C3 C2 2.1(7)
C5 C6 C7 C2 0.1(8)
C4 C5 C6 C7 1.2(8)
C4 C5 N1 O2 -173.5(5)
C4 C5 N1 O1 4.8(7)
C6 C5 C4 C3 -2.3(8)
C6 C5 N1 O2 7.5(7)
C6 C5 N1 O1 -174.2(5)
O3 N2 C12 C13 -159.1(5)
O3 N2 C12 C11 19.2(7)
C1 C2 C3 C4 -179.2(5)
C1 C2 C7 C6 178.1(5)
C3 C2 C1 Se1 103.0(5)
C3 C2 C7 C6 -0.2(8)
N1 C5 C4 C3 178.7(4)
N1 C5 C6 C7 -179.8(5)
C7 C2 C1 Se1 -75.3(6)
C7 C2 C3 C4 -0.8(7)
C14 C13 C12 N2 177.9(4)
C14 C13 C12 C11 -0.4(7)
C14 C9 C10 C11 -2.1(7)
C13 C14 C9 C8 -177.7(4)
C13 C14 C9 C10 0.5(6)
C8 Se2 Se1 C1 90.4(2)
C8 C9 C10 C11 176.2(4)
C9 C14 C13 C12 0.6(7)
O4 N2 C12 C13 22.8(7)
O4 N2 C12 C11 -158.9(5)
C10 C11 C12 N2 -179.4(4)
C10 C11 C12 C13 -1.1(7)
C12 C11 C10 C9 2.3(7)
